data_4314828
loop_
_publ_author_name
'J. Jornet-Somoza'
'M. Deumal'
'M. A. Robb'
'C. P. Landee'
'M. M. Turnbull'
'R. Feyerherm'
'J. J. Novoa'

_publ_section_title
;
 First-Principles Bottom-Up Study of 1D to 3D Magnetic Transformation in
 the Copper Pyrazine Dinitrate S=1/2 Antiferromagnetic Crystal
;
_journal_name_full 'Inorganic Chemistry'
_journal_page_first 1750
_journal_page_last 1760
_journal_paper_doi 10.1021/ic902139h
_journal_volume 49
_journal_year 2010
_chemical_formula_sum 'C4 H4 Cu N4 O6'
_space_group_IT_number 53
_symmetry_cell_setting orthorhombic
_symmetry_Int_Tables_number 53
_symmetry_space_group_name_Hall '-P 2ac 2'
_symmetry_space_group_name_H-M 'P m n a'
_cell_angle_alpha 90
_cell_angle_beta 90
_cell_angle_gamma 90
_cell_formula_units_Z 2
_cell_length_a 6.69166(12)
_cell_length_b 5.10538(8)
_cell_length_c 11.60022(18)
_cell_volume 396.304(11)
_cod_data_source_file ic902139h_si_002.cif
_cod_data_source_block CuPz(NO3)2_at_2K_Pmna
_cod_original_cell_volume 396.304
_cod_database_code 4314828

loop_
_symmetry_equiv_pos_site_id
_symmetry_equiv_pos_as_xyz
1 x,y,z
2 1/2-x,-y,1/2+z
3 1/2-x,y,1/2-z
4 x,-y,-z
5 -x,-y,-z
6 1/2+x,y,1/2-z
7 1/2+x,-y,1/2+z
8 -x,y,z

loop_
_atom_site_label
_atom_site_type_symbol
_atom_site_fract_x
_atom_site_fract_y
_atom_site_fract_z
CU1 Cu 0 0 0
O3 O 0 -0.32693 0.29713
O2 O 0 -0.40963 0.11102
N2 N 0 -0.25943 0.19615
O1 O 0 -0.01058 0.17277
C1 C 0.39437 -0.17274 -0.06492
H1 H 0.31154 -0.30899 -0.11652
N1 N 0.29468 0 0
